data_9012786
loop_
_publ_author_name
'Ryan, R. R.'
'Rosenzweig, A.'

_publ_section_title
;
 Sklodowskite, MgO*2UO3*2SiO2*7H2O
;
_journal_name_full 'Crystal Structure Communications'
_journal_page_first 611
_journal_page_last 615
_journal_volume 6
_journal_year 1977
_chemical_compound_source 'Naica, Chihuahua, Mexico'
_chemical_formula_sum 'H10 Mg O18 Si2 U2'
_chemical_name_mineral Sklodowskite
_space_group_IT_number 12
_symmetry_space_group_name_Hall '-C 2y'
_symmetry_space_group_name_H-M 'C 1 2/m 1'
_cell_angle_alpha 90
_cell_angle_beta 105.9
_cell_angle_gamma 90
_cell_formula_units_Z 2
_cell_length_a 17.3820
_cell_length_b 7.047
_cell_length_c 6.610
_cell_volume 778.688
_database_code_amcsd 0012337
_exptl_crystal_density_diffrn 3.645
_cod_original_formula_sum 'Mg U2 Si2 O18 H10'
_cod_database_code 9012786

loop_
_space_group_symop_operation_xyz
x,y,z
1/2+x,1/2+y,z
x,-y,z
1/2+x,1/2-y,z
-x,y,-z
1/2-x,1/2+y,-z
-x,-y,-z
1/2-x,1/2-y,-z

loop_
_atom_site_aniso_label
_atom_site_aniso_U_11
_atom_site_aniso_U_22
_atom_site_aniso_U_33
_atom_site_aniso_U_12
_atom_site_aniso_U_13
_atom_site_aniso_U_23
Mg 0.01400 0.02100 0.01900 0.00000 0.00300 0.00000
U 0.01440 0.00800 0.00840 0.00000 0.00370 0.00000
Si 0.01670 0.00880 0.00810 0.00000 0.00490 0.00000
O1 0.01900 0.01900 0.02600 0.00000 0.00800 0.00000
O2 0.01700 0.02800 0.01700 0.00000 0.00200 0.00000
O3 0.01800 0.01800 0.00900 0.00000 0.00400 0.00000
O4 0.01700 0.03200 0.01600 0.00000 0.00600 0.00000
O5 0.03100 0.00800 0.00800 0.00200 0.00700 0.00000
Wat 0.03300 0.14200 0.15500 0.00800 0.01300 0.12600
O-H3 0.03100 0.05900 0.04800 0.00000 0.01200 0.00000

loop_
_atom_site_label
_atom_site_fract_x
_atom_site_fract_y
_atom_site_fract_z
_atom_site_type_symbol
_atom_site_attached_hydrogens
Mg 0.50000 0.50000 0.50000 Mg 0
U 0.25763 0.00000 0.13838 U 0
Si 0.28360 0.50000 0.35780 Si 0
O1 0.36390 0.00000 0.16190 O 0
O2 0.15090 0.00000 0.10650 O 0
O3 0.22630 0.50000 0.51190 O 0
O4 0.37790 0.50000 0.50160 O 0
O5 0.26730 0.32430 0.19170 O 0
Wat 0.51960 0.30290 0.73010 O 2
O-H3 0.57600 0.00000 0.22750 O 1

loop_
_cod_changelog_entry_id
_cod_changelog_entry_author
_cod_changelog_entry_date
_cod_changelog_entry_text
1
;cod-tools version 3.8.0
Id: cif_guess_AMCSD_atom_types 9574 2023-05-10 09:00:05Z saulius
;
2023-05-10T18:54:15+03:00
;Derived atom types and hydrogen counts
from atom names that follow the AMCSD naming convention
(Wat == water, O-H == hydroxyl).
;
2
;cod-tools version 3.10.1
Id: cif_fix_AMCSD_aniso_labels 10200 2024-08-01 14:09:44Z saulius
;
2024-08-02T12:21:49+03:00
;Changed the following '_atom_site_aniso_label' values:
'OH3' -> 'O-H3'
;

loop_
_cod_related_entry_id
_cod_related_entry_database
_cod_related_entry_code
1 AMCSD 0012337
